data_4038648
loop_
_publ_author_name
'Sun, Yuli'
'Lu, Chengrong'
'Zhao, Bei'
'Xue, Mingqiang'

_publ_section_title
;
 Enantioselective Hydroboration of Ketones Catalyzed by Rare-Earth Metal
 Complexes Containing Trost Ligands.
;
_journal_name_full 'The Journal of organic chemistry'
_journal_paper_doi 10.1021/acs.joc.0c00877
_journal_year 2020
_chemical_absolute_configuration rm
_chemical_formula_moiety 'C86 H86 N4 Nd2 O6, C4 H10 O2, C4 H8 O'
_chemical_formula_sum 'C94 H104 N4 Nd2 O9'
_chemical_formula_weight 1722.29
_space_group_crystal_system orthorhombic
_space_group_IT_number 19
_space_group_name_Hall 'P 2ac 2ab'
_space_group_name_H-M_alt 'P 21 21 21'
_atom_sites_solution_hydrogens geom
_audit_creation_date 2020-02-24
_audit_creation_method
;
Olex2 1.2
(compiled 2018.05.29 svn.r3508 for OlexSys, GUI svn.r5506)
;
_cell_angle_alpha 90
_cell_angle_beta 90
_cell_angle_gamma 90
_cell_formula_units_Z 4
_cell_length_a 14.6007(10)
_cell_length_b 16.7977(11)
_cell_length_c 37.486(3)
_cell_measurement_reflns_used 9572
_cell_measurement_temperature 296.15
_cell_measurement_theta_max 26.25
_cell_measurement_theta_min 2.46
_cell_volume 9193.7(11)
_computing_cell_refinement 'SAINT v8.37A (Bruker, 2015)'
_computing_data_reduction 'SAINT v8.37A (Bruker, 2015)'
_computing_molecular_graphics 'Olex2 (Dolomanov et al., 2009)'
_computing_publication_material 'Olex2 (Dolomanov et al., 2009)'
_computing_structure_refinement 'ShelXL (Sheldrick, 2015)'
_computing_structure_solution 'SHELXT 2014/5 (Sheldrick, 2014)'
_diffrn_ambient_temperature 296.15
_diffrn_measured_fraction_theta_full 0.997
_diffrn_measured_fraction_theta_max 0.997
_diffrn_measurement_device_type 'Bruker APEX-II CCD'
_diffrn_measurement_method '\f and \w scans'
_diffrn_radiation_type MoK\a
_diffrn_radiation_wavelength 0.71073
_diffrn_reflns_av_R_equivalents 0.0902
_diffrn_reflns_av_unetI/netI 0.0572
_diffrn_reflns_Laue_measured_fraction_full 0.997
_diffrn_reflns_Laue_measured_fraction_max 0.997
_diffrn_reflns_limit_h_max 19
_diffrn_reflns_limit_h_min -18
_diffrn_reflns_limit_k_max 21
_diffrn_reflns_limit_k_min -21
_diffrn_reflns_limit_l_max 48
_diffrn_reflns_limit_l_min -48
_diffrn_reflns_number 217163
_diffrn_reflns_point_group_measured_fraction_full 0.998
_diffrn_reflns_point_group_measured_fraction_max 0.997
_diffrn_reflns_theta_full 25.242
_diffrn_reflns_theta_max 27.566
_diffrn_reflns_theta_min 2.425
_diffrn_standards_number 0
_exptl_absorpt_coefficient_mu 1.171
_exptl_absorpt_correction_T_max 0.7455
_exptl_absorpt_correction_T_min 0.6209
_exptl_absorpt_correction_type multi-scan
_exptl_absorpt_process_details
;
SADABS-2014/5 (Bruker,2014/5) was used for absorption correction.
wR2(int) was 0.1623 before and 0.0718 after correction.
The Ratio of minimum to maximum transmission is 0.8329.
The \l/2 correction factor is Not present.
;
_exptl_crystal_colour green
_exptl_crystal_colour_primary green
_exptl_crystal_density_diffrn 1.244
_exptl_crystal_description block
_exptl_crystal_F_000 3552
_exptl_crystal_size_max 0.5
_exptl_crystal_size_mid 0.4
_exptl_crystal_size_min 0.4
_refine_diff_density_max 1.619
_refine_diff_density_min -0.956
_refine_diff_density_rms 0.092
_refine_ls_abs_structure_details
;
 Refined as an inversion twin.
;
_refine_ls_abs_structure_Flack 0.023(12)
_refine_ls_extinction_method none
_refine_ls_goodness_of_fit_ref 1.051
_refine_ls_hydrogen_treatment constr
_refine_ls_matrix_type full
_refine_ls_number_parameters 945
_refine_ls_number_reflns 21158
_refine_ls_number_restraints 0
_refine_ls_restrained_S_all 1.051
_refine_ls_R_factor_all 0.0598
_refine_ls_R_factor_gt 0.0427
_refine_ls_shift/su_max 0.002
_refine_ls_shift/su_mean 0.000
_refine_ls_structure_factor_coef Fsqd
_refine_ls_weighting_details 'w=1/[\s^2^(Fo^2^)+(0.0259P)^2^+16.4727P] where P=(Fo^2^+2Fc^2^)/3'
_refine_ls_weighting_scheme calc
_refine_ls_wR_factor_gt 0.0814
_refine_ls_wR_factor_ref 0.0862
_reflns_Friedel_coverage 0.842
_reflns_Friedel_fraction_full 0.999
_reflns_Friedel_fraction_max 0.998
_reflns_number_gt 17784
_reflns_number_total 21158
_reflns_threshold_expression 'I > 2\s(I)'
_cod_data_source_file jo0c00877_si_003.cif
_cod_data_source_block b190926c_0m_a_sq
_cod_database_code 4038648
_shelx_shelxl_version_number 2016/4
_shelx_space_group_comment
;
The symmetry employed for this shelxl refinement is uniquely defined
by the following loop, which should always be used as a source of
symmetry information in preference to the above space-group names.
They are only intended as comments.
;
_olex2_refinement_description
;
1. Twinned data refinement
 Scales: 0.977(12)
 0.023(12)
2. Fixed Uiso
 At 1.2 times of:
  All C(H) groups, All C(H,H) groups
 At 1.5 times of:
  All C(H,H,H) groups
3. Uiso/Uaniso restraints and constraints
Uanis(C77) = Uanis(C78) = Uanis(C79) = Uanis(C80) = Uanis(C76) = Uanis(C75)
4.a Ternary CH refined with riding coordinates:
 C55(H55), C30(H30), C73(H73), C12(H12)
4.b Secondary CH2 refined with riding coordinates:
 C26(H26A,H26B), C8(H8A,H8B), C27(H27A,H27B), C52(H52A,H52B), C51(H51A,H51B),
 C69(H69A,H69B), C10(H10A,H10B), C70(H70A,H70B), C2AA(H2AA,H2AB), C54(H54A,
 H54B), C29(H29A,H29B), C9(H9A,H9B), C28(H28A,H28B), C71(H71A,H71B), C72(H72A,
 H72B), C53(H53A,H53B), C93(HC,HD), C89(HE,HF), C90(HG,HH), C88(HI,HJ), C92(HN,
 HO), C87(HP,HQ)
4.c Aromatic/amide H refined with riding coordinates:
 C50(H50), C65(H65), C3(H3), C46(H46), C7(H7), C64(H64), C66(H66), C37(H37),
 C82(H82), C59(H59), C62(H62), C33(H33), C39(H39), C67(H67), C68(H68), C19(H19),
  C25(H25), C58(H58), C86(H86), C34(H34), C43(H43), C24(H24), C83(H83),
 C60(H60), C15(H15), C35(H35), C76(H76), C77(H77), C78(H78), C79(H79), C80(H80),
  C40(H40), C36(H36), C61(H61), C21(H21), C42(H42), C41(H41), C16(H16),
 C84(H84), C85(H85), C23(H23), C18(H18), C22(H22), C17(H17)
4.d Fitted hexagon refined as free rotating group:
 C75(C76,C77,C78,C79,C80)
4.e Idealised Me refined as rotating group:
 C44(H44A,H44B,H44C), C91(H,HA,HB), C1(H1A,H1B,H1C), C94(HK,HL,HM)
;
_olex2_submission_special_instructions 'No special instructions were received'

loop_
_space_group_symop_operation_xyz
'x, y, z'
'-x+1/2, -y, z+1/2'
'-x, y+1/2, -z+1/2'
'x+1/2, -y+1/2, -z'

loop_
_atom_site_label
_atom_site_type_symbol
_atom_site_fract_x
_atom_site_fract_y
_atom_site_fract_z
_atom_site_U_iso_or_equiv
_atom_site_adp_type
_atom_site_occupancy
_atom_site_site_symmetry_order
_atom_site_calc_flag
_atom_site_refinement_flags_posn
_atom_site_refinement_flags_adp
_atom_site_refinement_flags_occupancy
_atom_site_disorder_assembly
_atom_site_disorder_group
Nd2 Nd 0.30207(2) 0.49909(2) 0.61976(2) 0.01994(7) Uani 1 1 d . . . . .
Nd1 Nd 0.54517(2) 0.44456(2) 0.65987(2) 0.02072(8) Uani 1 1 d . . . . .
O2 O 0.2355(3) 0.6142(2) 0.61653(11) 0.0229(9) Uani 1 1 d . . . . .
O5 O 0.2083(3) 0.4216(2) 0.59069(11) 0.0262(10) Uani 1 1 d . . . . .
O6 O 0.6373(3) 0.5458(3) 0.65547(12) 0.0321(10) Uani 1 1 d . . . . .
N2 N 0.3392(3) 0.5779(3) 0.56043(14) 0.0249(12) Uani 1 1 d . . . . .
O4 O 0.3901(3) 0.4748(2) 0.67295(10) 0.0220(10) Uani 1 1 d . . . . .
O1 O 0.4564(3) 0.4554(3) 0.60598(10) 0.0259(9) Uani 1 1 d . . . . .
N3 N 0.1870(3) 0.4222(3) 0.66246(14) 0.0213(10) Uani 1 1 d . . . . .
O3 O 0.5830(3) 0.3360(3) 0.68875(13) 0.0358(12) Uani 1 1 d . . . . .
C26 C 0.4396(4) 0.5729(4) 0.55206(17) 0.0288(15) Uani 1 1 d . . . . .
H26A H 0.474045 0.594010 0.572060 0.035 Uiso 1 1 calc R . . . .
H26B H 0.452513 0.606054 0.531462 0.035 Uiso 1 1 calc R . . . .
C4 C 0.5212(4) 0.3592(4) 0.56595(17) 0.0231(14) Uani 1 1 d . . . . .
N1 N 0.6212(3) 0.3379(3) 0.61856(15) 0.0251(11) Uani 1 1 d . . . . .
N4 N 0.5690(3) 0.5173(3) 0.72188(13) 0.0204(11) Uani 1 1 d . . . . .
C55 C 0.1141(4) 0.3834(4) 0.63986(17) 0.0252(14) Uani 1 1 d . . . . .
H55 H 0.092382 0.335150 0.651902 0.030 Uiso 1 1 calc R . . . .
C48 C 0.3636(4) 0.4592(4) 0.70707(15) 0.0204(13) Uani 1 1 d . . . . .
C5 C 0.4816(4) 0.4343(4) 0.57227(16) 0.0234(14) Uani 1 1 d . . . . .
C49 C 0.4046(4) 0.4986(4) 0.73539(15) 0.0229(12) Uani 1 1 d . . . . .
C6 C 0.4719(4) 0.4882(4) 0.54441(15) 0.0249(14) Uani 1 1 d . . . . .
C8 C 0.5448(5) 0.3049(4) 0.59605(17) 0.0280(14) Uani 1 1 d . . . . .
H8A H 0.563024 0.253524 0.586571 0.034 Uiso 1 1 calc R . . . .
H8B H 0.491061 0.296871 0.610836 0.034 Uiso 1 1 calc R . . . .
C50 C 0.3740(4) 0.4829(4) 0.76973(16) 0.0251(15) Uani 1 1 d . . . . .
H50 H 0.400677 0.510103 0.788680 0.030 Uiso 1 1 calc R . . . .
C32 C 0.2341(5) 0.7563(4) 0.61027(17) 0.0276(15) Uani 1 1 d . . . . .
C30 C 0.3163(4) 0.6643(4) 0.56584(17) 0.0255(14) Uani 1 1 d . . . . .
H30 H 0.368727 0.690231 0.577355 0.031 Uiso 1 1 calc R . . . .
C27 C 0.2854(5) 0.5542(4) 0.52849(16) 0.0322(15) Uani 1 1 d . . . . .
H27A H 0.224895 0.536161 0.535484 0.039 Uiso 1 1 calc R . . . .
H27B H 0.315986 0.511240 0.515936 0.039 Uiso 1 1 calc R . . . .
C52 C 0.1343(4) 0.4730(4) 0.68749(17) 0.0281(15) Uani 1 1 d . . . . .
H52A H 0.173365 0.512961 0.698348 0.034 Uiso 1 1 calc R . . . .
H52B H 0.106342 0.441268 0.706158 0.034 Uiso 1 1 calc R . . . .
C56 C 0.1524(4) 0.3604(4) 0.60224(17) 0.0240(14) Uani 1 1 d . . . . .
C65 C 0.2148(6) 0.1383(4) 0.6109(2) 0.044(2) Uani 1 1 d . . . . .
H65 H 0.190205 0.092028 0.620552 0.053 Uiso 1 1 calc R . . . .
C3 C 0.5458(5) 0.3398(4) 0.53157(18) 0.0337(16) Uani 1 1 d . . . . .
H3 H 0.571010 0.289875 0.527287 0.040 Uiso 1 1 calc R . . . .
C63 C 0.2061(5) 0.2813(4) 0.60135(16) 0.0264(14) Uani 1 1 d . . . . .
C46 C 0.2665(4) 0.3898(4) 0.74817(16) 0.0220(13) Uani 1 1 d . . . . .
H46 H 0.220112 0.353125 0.752402 0.026 Uiso 1 1 calc R . . . .
C7 C 0.4984(4) 0.4661(4) 0.51019(17) 0.0300(16) Uani 1 1 d . . . . .
H7 H 0.491493 0.502363 0.491645 0.036 Uiso 1 1 calc R . . . .
C57 C 0.0727(4) 0.3488(4) 0.57634(18) 0.0290(16) Uani 1 1 d . . . . .
C64 C 0.1708(5) 0.2115(4) 0.61652(19) 0.0340(16) Uani 1 1 d . . . . .
H64 H 0.118071 0.213724 0.630375 0.041 Uiso 1 1 calc R . . . .
C66 C 0.2932(7) 0.1349(4) 0.5914(2) 0.052(2) Uani 1 1 d . . . . .
H66 H 0.322396 0.086340 0.587798 0.062 Uiso 1 1 calc R . . . .
C51 C 0.2445(4) 0.3635(4) 0.68265(16) 0.0235(14) Uani 1 1 d . . . . .
H51A H 0.289019 0.339766 0.666646 0.028 Uiso 1 1 calc R . . . .
H51B H 0.205790 0.321312 0.691838 0.028 Uiso 1 1 calc R . . . .
C31 C 0.2306(4) 0.6738(4) 0.59080(17) 0.0232(14) Uani 1 1 d . . . . .
C69 C 0.4809(4) 0.5574(4) 0.72902(17) 0.0259(13) Uani 1 1 d . . . . .
H69A H 0.465216 0.590966 0.708864 0.031 Uiso 1 1 calc R . . . .
H69B H 0.487346 0.591344 0.749814 0.031 Uiso 1 1 calc R . . . .
C47 C 0.2936(4) 0.4033(3) 0.71311(16) 0.0202(13) Uani 1 1 d . . . . .
C37 C 0.2748(5) 0.8235(4) 0.5963(2) 0.0345(17) Uani 1 1 d . . . . .
H37 H 0.304398 0.820867 0.574384 0.041 Uiso 1 1 calc R . . . .
C45 C 0.3051(5) 0.4282(4) 0.77688(16) 0.0272(14) Uani 1 1 d . . . . .
C38 C 0.1381(4) 0.6703(4) 0.57038(17) 0.0266(14) Uani 1 1 d . . . . .
C10 C 0.7713(4) 0.3842(4) 0.6239(2) 0.0322(16) Uani 1 1 d . . . . .
H10A H 0.830740 0.383826 0.612381 0.039 Uiso 1 1 calc R . . . .
H10B H 0.763631 0.434357 0.636395 0.039 Uiso 1 1 calc R . . . .
C82 C 0.7922(5) 0.6947(4) 0.6965(2) 0.0374(17) Uani 1 1 d . . . . .
H82 H 0.759824 0.710183 0.716705 0.045 Uiso 1 1 calc R . . . .
C2 C 0.5346(5) 0.3918(4) 0.50285(17) 0.0341(16) Uani 1 1 d . . . . .
C59 C 0.0065(7) 0.3679(6) 0.5179(2) 0.061(3) Uani 1 1 d . . . . .
H59 H 0.011511 0.388976 0.494986 0.074 Uiso 1 1 calc R . . . .
C62 C -0.0059(5) 0.3052(5) 0.5853(2) 0.0397(19) Uani 1 1 d . . . . .
H62 H -0.011049 0.283433 0.608033 0.048 Uiso 1 1 calc R . . . .
C70 C 0.5938(4) 0.4643(4) 0.75195(18) 0.0296(16) Uani 1 1 d . . . . .
H70A H 0.562130 0.413700 0.750010 0.036 Uiso 1 1 calc R . . . .
H70B H 0.577857 0.488706 0.774571 0.036 Uiso 1 1 calc R . . . .
C14 C 0.5289(5) 0.2065(4) 0.67160(19) 0.0369(17) Uani 1 1 d . . . . .
C73 C 0.6496(4) 0.5716(4) 0.71766(17) 0.0245(14) Uani 1 1 d . . . . .
H73 H 0.645950 0.614742 0.735214 0.029 Uiso 1 1 calc R . . . .
C33 C 0.1897(5) 0.7615(4) 0.64282(18) 0.0346(16) Uani 1 1 d . . . . .
H33 H 0.162731 0.716039 0.652325 0.042 Uiso 1 1 calc R . . . .
C74 C 0.6558(4) 0.6074(4) 0.67932(16) 0.0235(14) Uani 1 1 d . . . . .
C2AA C 0.7620(5) 0.3152(4) 0.6491(2) 0.0418(19) Uani 1 1 d . . . . .
H2AA H 0.765939 0.333340 0.673659 0.050 Uiso 1 1 calc R . . . .
H2AB H 0.810195 0.276584 0.644959 0.050 Uiso 1 1 calc R . . . .
C20 C 0.6713(5) 0.2201(4) 0.7045(2) 0.0390(19) Uani 1 1 d . . . . .
C54 C 0.0354(4) 0.4446(4) 0.63841(16) 0.0299(14) Uani 1 1 d . . . . .
H54A H 0.028390 0.465488 0.614439 0.036 Uiso 1 1 calc R . . . .
H54B H -0.021922 0.420330 0.645681 0.036 Uiso 1 1 calc R . . . .
C81 C 0.7518(5) 0.6417(4) 0.67334(19) 0.0294(15) Uani 1 1 d . . . . .
O8 O 0.9961(5) 0.3789(5) 0.7644(2) 0.081(2) Uani 1 1 d . . . . .
C29 C 0.3074(6) 0.6976(5) 0.52761(19) 0.0446(19) Uani 1 1 d . . . . .
H29A H 0.261776 0.739519 0.526754 0.053 Uiso 1 1 calc R . . . .
H29B H 0.365442 0.718862 0.519453 0.053 Uiso 1 1 calc R . . . .
O9 O 1.0516(5) 0.2575(4) 0.71629(18) 0.0742(19) Uani 1 1 d . . . . .
C9 C 0.6941(5) 0.3719(4) 0.59640(18) 0.0344(16) Uani 1 1 d . . . . .
H9A H 0.675345 0.421960 0.585770 0.041 Uiso 1 1 calc R . . . .
H9B H 0.712605 0.335376 0.577699 0.041 Uiso 1 1 calc R . . . .
C39 C 0.0894(4) 0.6001(4) 0.56875(18) 0.0306(16) Uani 1 1 d . . . . .
H39 H 0.111525 0.555426 0.580658 0.037 Uiso 1 1 calc R . . . .
C13 C 0.6114(5) 0.2622(4) 0.67630(19) 0.0306(16) Uani 1 1 d . . . . .
C67 C 0.3285(5) 0.2023(5) 0.5773(2) 0.048(2) Uani 1 1 d . . . . .
H67 H 0.382848 0.199583 0.564438 0.058 Uiso 1 1 calc R . . . .
C68 C 0.2852(5) 0.2759(4) 0.58157(19) 0.0364(17) Uani 1 1 d . . . . .
H68 H 0.309855 0.321228 0.571043 0.044 Uiso 1 1 calc R . . . .
C19 C 0.4465(5) 0.2251(6) 0.6881(2) 0.056(2) Uani 1 1 d . . . . .
H19 H 0.439064 0.274257 0.699174 0.067 Uiso 1 1 calc R . . . .
C12 C 0.6662(4) 0.2776(4) 0.64167(18) 0.0291(15) Uani 1 1 d . . . . .
H12 H 0.673625 0.227654 0.628463 0.035 Uiso 1 1 calc R . . . .
C28 C 0.2782(6) 0.6275(5) 0.50463(19) 0.049(2) Uani 1 1 d . . . . .
H28A H 0.318201 0.622352 0.484094 0.059 Uiso 1 1 calc R . . . .
H28B H 0.215838 0.634563 0.496311 0.059 Uiso 1 1 calc R . . . .
C25 C 0.6597(6) 0.2401(5) 0.7397(2) 0.054(2) Uani 1 1 d . . . . .
H25 H 0.617148 0.279022 0.745753 0.065 Uiso 1 1 calc R . . . .
C58 C 0.0779(6) 0.3799(5) 0.5424(2) 0.044(2) Uani 1 1 d . . . . .
H58 H 0.129159 0.409097 0.535671 0.053 Uiso 1 1 calc R . . . .
C86 C 0.8044(6) 0.6190(5) 0.6443(2) 0.050(2) Uani 1 1 d . . . . .
H86 H 0.780387 0.583057 0.627922 0.060 Uiso 1 1 calc R . . . .
C34 C 0.1840(6) 0.8326(4) 0.6618(2) 0.0478(19) Uani 1 1 d . . . . .
H34 H 0.153562 0.835196 0.683517 0.057 Uiso 1 1 calc R . . . .
C44 C 0.2702(6) 0.4145(5) 0.81437(18) 0.044(2) Uani 1 1 d . . . . .
H44A H 0.289378 0.362918 0.822472 0.066 Uiso 1 1 calc GR . . . .
H44B H 0.204538 0.417260 0.814473 0.066 Uiso 1 1 calc GR . . . .
H44C H 0.294550 0.454634 0.829943 0.066 Uiso 1 1 calc GR . . . .
C43 C 0.1011(5) 0.7368(5) 0.5535(2) 0.0398(19) Uani 1 1 d . . . . .
H43 H 0.131936 0.785166 0.554598 0.048 Uiso 1 1 calc R . . . .
C71 C 0.6959(5) 0.4528(4) 0.74909(19) 0.0372(16) Uani 1 1 d . . . . .
H71A H 0.723922 0.455101 0.772529 0.045 Uiso 1 1 calc R . . . .
H71B H 0.709634 0.401440 0.738522 0.045 Uiso 1 1 calc R . . . .
C24 C 0.7099(8) 0.2036(6) 0.7664(3) 0.077(4) Uani 1 1 d . . . . .
H24 H 0.699737 0.217087 0.790089 0.092 Uiso 1 1 calc R . . . .
C72 C 0.7314(5) 0.5180(4) 0.7262(2) 0.0408(19) Uani 1 1 d . . . . .
H72A H 0.757411 0.496561 0.704376 0.049 Uiso 1 1 calc R . . . .
H72B H 0.778444 0.547848 0.738611 0.049 Uiso 1 1 calc R . . . .
C83 C 0.8781(5) 0.7259(5) 0.6911(2) 0.046(2) Uani 1 1 d . . . . .
H83 H 0.902349 0.762604 0.707112 0.055 Uiso 1 1 calc R . . . .
C60 C -0.0712(6) 0.3255(6) 0.5271(3) 0.059(3) Uani 1 1 d . . . . .
H60 H -0.118598 0.318537 0.510818 0.071 Uiso 1 1 calc R . . . .
C15 C 0.5358(6) 0.1341(4) 0.6545(2) 0.052(2) Uani 1 1 d . . . . .
H15 H 0.589868 0.120067 0.642953 0.062 Uiso 1 1 calc R . . . .
C35 C 0.2253(6) 0.8995(5) 0.6472(2) 0.050(2) Uani 1 1 d . . . . .
H35 H 0.221853 0.947912 0.659172 0.060 Uiso 1 1 calc R . . . .
C75 C 0.5905(5) 0.6780(3) 0.6736(2) 0.0844(15) Uani 1 1 d . . . . .
C76 C 0.5489(5) 0.6850(3) 0.64038(17) 0.0844(15) Uani 1 1 d G . . . .
H76 H 0.559197 0.646702 0.622930 0.101 Uiso 1 1 calc R . . . .
C77 C 0.4918(5) 0.7493(4) 0.63327(16) 0.0844(15) Uani 1 1 d G . . . .
H77 H 0.463961 0.754040 0.611064 0.101 Uiso 1 1 calc R . . . .
C78 C 0.4764(5) 0.8066(3) 0.6594(2) 0.0844(15) Uani 1 1 d G . . . .
H78 H 0.438210 0.849607 0.654605 0.101 Uiso 1 1 calc R . . . .
C79 C 0.5180(5) 0.7995(4) 0.69256(18) 0.0844(15) Uani 1 1 d G . . . .
H79 H 0.507695 0.837837 0.710013 0.101 Uiso 1 1 calc R . . . .
C80 C 0.5751(5) 0.7352(4) 0.69967(16) 0.0844(15) Uani 1 1 d G . . . .
H80 H 0.602932 0.730498 0.721880 0.101 Uiso 1 1 calc R . . . .
C40 C 0.0086(5) 0.5947(5) 0.5498(2) 0.0400(18) Uani 1 1 d . . . . .
H40 H -0.022131 0.546280 0.548340 0.048 Uiso 1 1 calc R . . . .
C36 C 0.2719(6) 0.8947(5) 0.6148(3) 0.055(2) Uani 1 1 d . . . . .
H36 H 0.300938 0.939482 0.605576 0.066 Uiso 1 1 calc R . . . .
C61 C -0.0768(5) 0.2938(6) 0.5606(2) 0.052(2) Uani 1 1 d . . . . .
H61 H -0.128132 0.264519 0.567152 0.062 Uiso 1 1 calc R . . . .
C21 C 0.7346(5) 0.1614(5) 0.6958(3) 0.057(3) Uani 1 1 d . . . . .
H21 H 0.743771 0.146520 0.672217 0.069 Uiso 1 1 calc R . . . .
C42 C 0.0202(6) 0.7319(5) 0.5353(2) 0.052(2) Uani 1 1 d . . . . .
H42 H -0.003282 0.777175 0.524290 0.062 Uiso 1 1 calc R . . . .
C41 C -0.0268(5) 0.6616(5) 0.5329(2) 0.049(2) Uani 1 1 d . . . . .
H41 H -0.081411 0.658678 0.520168 0.058 Uiso 1 1 calc R . . . .
C16 C 0.4612(9) 0.0817(6) 0.6544(3) 0.084(4) Uani 1 1 d . . . . .
H16 H 0.465964 0.032992 0.642724 0.101 Uiso 1 1 calc R . . . .
C84 C 0.9274(5) 0.7023(5) 0.6620(3) 0.057(2) Uani 1 1 d . . . . .
H84 H 0.985495 0.723121 0.657867 0.068 Uiso 1 1 calc R . . . .
C91 C 0.9816(8) 0.4605(6) 0.7730(4) 0.099(4) Uani 1 1 d . . . . .
H H 0.993800 0.492730 0.752347 0.149 Uiso 1 1 calc GR . . . .
HA H 1.021929 0.475788 0.791986 0.149 Uiso 1 1 calc GR . . . .
HB H 0.919201 0.468080 0.780323 0.149 Uiso 1 1 calc GR . . . .
C1 C 0.5680(6) 0.3703(5) 0.4658(2) 0.055(2) Uani 1 1 d . . . . .
H1A H 0.601241 0.321043 0.466734 0.082 Uiso 1 1 calc GR . . . .
H1B H 0.607445 0.411652 0.457011 0.082 Uiso 1 1 calc GR . . . .
H1C H 0.516449 0.364593 0.450080 0.082 Uiso 1 1 calc GR . . . .
C85 C 0.8914(6) 0.6486(6) 0.6392(3) 0.065(3) Uani 1 1 d . . . . .
H85 H 0.925760 0.631370 0.619745 0.078 Uiso 1 1 calc R . . . .
O7 O 0.2532(9) 0.8900(7) 0.5096(3) 0.146(4) Uani 1 1 d . . . . .
C53 C 0.0627(4) 0.5111(4) 0.66437(18) 0.0328(15) Uani 1 1 d . . . . .
H53A H 0.087484 0.556524 0.651663 0.039 Uiso 1 1 calc R . . . .
H53B H 0.010587 0.528269 0.678455 0.039 Uiso 1 1 calc R . . . .
C23 C 0.7744(8) 0.1477(7) 0.7579(4) 0.093(5) Uani 1 1 d . . . . .
H23 H 0.811000 0.125535 0.775559 0.111 Uiso 1 1 calc R . . . .
C18 C 0.3764(7) 0.1715(10) 0.6882(3) 0.096(5) Uani 1 1 d . . . . .
H18 H 0.322786 0.183788 0.700412 0.115 Uiso 1 1 calc R . . . .
C22 C 0.7845(6) 0.1250(5) 0.7234(4) 0.076(4) Uani 1 1 d . . . . .
H22 H 0.825333 0.084407 0.717931 0.091 Uiso 1 1 calc R . . . .
C17 C 0.3827(9) 0.1010(9) 0.6710(4) 0.105(6) Uani 1 1 d . . . . .
H17 H 0.333245 0.066146 0.670696 0.126 Uiso 1 1 calc R . . . .
C93 C 0.9612(7) 0.2683(7) 0.7293(3) 0.078(3) Uani 1 1 d . . . . .
HC H 0.953227 0.237180 0.750862 0.094 Uiso 1 1 calc R . . . .
HD H 0.917946 0.248791 0.711685 0.094 Uiso 1 1 calc R . . . .
C89 C 0.2570(9) 1.0006(10) 0.4769(4) 0.111(4) Uani 1 1 d . . . . .
HE H 0.311732 1.024610 0.467004 0.134 Uiso 1 1 calc R . . . .
HF H 0.209164 1.040667 0.477746 0.134 Uiso 1 1 calc R . . . .
C90 C 0.2749(15) 0.9714(9) 0.5116(4) 0.170(10) Uani 1 1 d . . . . .
HG H 0.338686 0.978997 0.517946 0.204 Uiso 1 1 calc R . . . .
HH H 0.236792 0.998083 0.529146 0.204 Uiso 1 1 calc R . . . .
C88 C 0.2259(10) 0.9290(8) 0.4535(3) 0.103(4) Uani 1 1 d . . . . .
HI H 0.175342 0.943724 0.438035 0.123 Uiso 1 1 calc R . . . .
HJ H 0.276027 0.909242 0.438960 0.123 Uiso 1 1 calc R . . . .
C94 C 1.0761(9) 0.1787(7) 0.7123(3) 0.096(4) Uani 1 1 d . . . . .
HK H 1.036135 0.153813 0.695258 0.143 Uiso 1 1 calc GR . . . .
HL H 1.070978 0.151939 0.734807 0.143 Uiso 1 1 calc GR . . . .
HM H 1.138154 0.175517 0.703941 0.143 Uiso 1 1 calc GR . . . .
C92 C 0.9409(6) 0.3531(7) 0.7371(3) 0.074(3) Uani 1 1 d . . . . .
HN H 0.951665 0.385068 0.715969 0.089 Uiso 1 1 calc R . . . .
HO H 0.877100 0.358815 0.743830 0.089 Uiso 1 1 calc R . . . .
C87 C 0.1991(14) 0.8731(9) 0.4785(5) 0.140(7) Uani 1 1 d . . . . .
HP H 0.210916 0.819569 0.469891 0.168 Uiso 1 1 calc R . . . .
HQ H 0.134260 0.878147 0.483707 0.168 Uiso 1 1 calc R . . . .

loop_
_atom_site_aniso_label
_atom_site_aniso_U_11
_atom_site_aniso_U_22
_atom_site_aniso_U_33
_atom_site_aniso_U_23
_atom_site_aniso_U_13
_atom_site_aniso_U_12
Nd2 0.01888(14) 0.01990(15) 0.02103(15) 0.00321(16) 0.00021(13) 0.00023(15)
Nd1 0.01897(14) 0.01990(15) 0.02328(16) -0.00267(15) -0.00291(15) 0.00020(14)
O2 0.028(2) 0.017(2) 0.024(2) 0.0066(19) 0.0010(19) 0.0025(17)
O5 0.034(2) 0.018(2) 0.026(2) -0.0018(17) -0.003(2) -0.0086(19)
O6 0.040(2) 0.027(2) 0.029(2) -0.010(2) 0.008(2) -0.013(2)
N2 0.022(3) 0.028(3) 0.025(3) -0.002(2) 0.003(2) 0.001(2)
O4 0.017(2) 0.030(2) 0.019(2) 0.0004(17) 0.0005(16) -0.0032(17)
O1 0.024(2) 0.036(2) 0.018(2) -0.0025(18) 0.0032(18) 0.006(2)
N3 0.015(2) 0.022(3) 0.027(3) -0.003(2) -0.003(2) -0.0009(19)
O3 0.046(3) 0.023(2) 0.039(3) 0.008(2) -0.004(2) 0.008(2)
C26 0.023(3) 0.036(4) 0.028(3) 0.004(3) 0.005(3) -0.007(3)
C4 0.015(3) 0.027(3) 0.027(3) -0.004(3) -0.001(2) -0.004(2)
N1 0.022(3) 0.023(3) 0.031(3) -0.001(3) -0.001(2) 0.007(2)
N4 0.019(2) 0.019(3) 0.024(3) 0.001(2) -0.0010(19) -0.0058(19)
C55 0.019(3) 0.024(3) 0.033(4) 0.000(3) -0.003(3) -0.003(3)
C48 0.020(3) 0.026(3) 0.016(3) 0.003(2) 0.002(2) 0.007(3)
C5 0.017(3) 0.033(4) 0.020(3) -0.001(3) -0.003(2) 0.000(3)
C49 0.024(3) 0.020(3) 0.025(3) -0.002(3) 0.002(2) 0.005(3)
C6 0.019(3) 0.033(4) 0.023(3) -0.001(3) 0.001(2) 0.004(3)
C8 0.021(3) 0.028(3) 0.035(4) -0.004(3) -0.002(3) 0.000(3)
C50 0.024(3) 0.028(4) 0.024(3) -0.001(3) -0.002(3) 0.001(3)
C32 0.032(4) 0.023(3) 0.028(4) 0.005(3) -0.012(3) -0.001(3)
C30 0.027(4) 0.023(3) 0.027(3) 0.008(3) -0.003(3) -0.002(3)
C27 0.036(4) 0.037(4) 0.024(3) -0.007(3) -0.004(3) 0.003(3)
C52 0.030(3) 0.025(3) 0.029(4) -0.010(3) -0.001(3) 0.004(3)
C56 0.029(3) 0.018(3) 0.024(3) -0.004(3) -0.004(3) 0.001(3)
C65 0.058(5) 0.030(4) 0.045(5) 0.002(3) -0.025(4) 0.002(4)
C3 0.029(3) 0.035(4) 0.037(4) -0.019(3) -0.002(3) -0.002(3)
C63 0.029(3) 0.026(3) 0.024(3) -0.009(3) -0.008(3) -0.004(3)
C46 0.023(3) 0.023(3) 0.020(3) 0.004(3) 0.004(2) -0.007(3)
C7 0.028(3) 0.042(4) 0.020(3) 0.000(3) 0.002(3) 0.003(3)
C57 0.030(4) 0.029(4) 0.028(4) -0.010(3) -0.008(3) 0.009(3)
C64 0.046(4) 0.025(4) 0.031(4) 0.000(3) -0.012(3) -0.001(3)
C66 0.067(6) 0.025(4) 0.063(6) -0.010(4) -0.035(5) 0.015(4)
C51 0.030(3) 0.018(3) 0.022(3) 0.003(3) -0.003(3) -0.004(3)
C31 0.019(3) 0.021(3) 0.030(4) 0.006(3) -0.001(3) -0.002(3)
C69 0.027(3) 0.024(3) 0.027(3) -0.003(3) -0.005(2) -0.002(3)
C47 0.020(3) 0.016(3) 0.025(3) 0.007(2) -0.003(3) 0.001(3)
C37 0.039(4) 0.026(4) 0.039(4) 0.001(3) -0.005(3) -0.004(3)
C45 0.026(3) 0.032(4) 0.024(3) 0.001(3) 0.003(3) 0.002(3)
C38 0.025(3) 0.031(4) 0.024(3) 0.001(3) -0.002(3) 0.002(3)
C10 0.023(3) 0.028(4) 0.046(4) -0.004(3) 0.004(3) 0.002(3)
C82 0.028(4) 0.035(4) 0.048(4) -0.007(3) 0.010(3) -0.008(3)
C2 0.033(4) 0.048(4) 0.022(3) -0.008(3) 0.003(3) -0.001(4)
C59 0.084(7) 0.061(6) 0.038(5) -0.005(4) -0.026(5) 0.023(5)
C62 0.027(4) 0.046(5) 0.046(5) -0.016(4) -0.007(3) 0.004(3)
C70 0.030(4) 0.032(4) 0.027(4) 0.001(3) -0.005(3) -0.002(3)
C14 0.035(4) 0.039(4) 0.037(4) 0.009(3) -0.019(3) -0.001(3)
C73 0.019(3) 0.027(4) 0.028(3) -0.002(3) -0.001(3) -0.006(3)
C33 0.042(4) 0.028(4) 0.033(4) -0.005(3) 0.000(3) 0.002(3)
C74 0.023(3) 0.026(3) 0.022(3) -0.003(3) 0.000(3) -0.004(3)
C2AA 0.020(3) 0.039(4) 0.067(6) -0.001(4) -0.010(3) 0.000(3)
C20 0.034(4) 0.026(4) 0.057(5) 0.008(4) -0.023(4) -0.007(3)
C54 0.024(3) 0.035(4) 0.030(3) -0.001(3) -0.003(3) 0.011(3)
C81 0.027(3) 0.021(3) 0.040(4) 0.005(3) 0.006(3) -0.001(3)
O8 0.062(4) 0.084(5) 0.096(6) 0.019(4) -0.015(4) 0.009(4)
C29 0.047(5) 0.046(5) 0.040(4) 0.024(4) 0.012(4) 0.004(4)
O9 0.063(4) 0.073(5) 0.086(5) 0.023(4) 0.007(4) -0.035(4)
C9 0.028(3) 0.039(4) 0.037(4) -0.003(3) 0.007(3) -0.006(3)
C39 0.029(4) 0.032(4) 0.031(4) -0.003(3) 0.000(3) 0.001(3)
C13 0.029(4) 0.023(4) 0.039(4) -0.004(3) -0.007(3) 0.005(3)
C67 0.036(4) 0.053(5) 0.055(5) -0.021(4) -0.013(4) 0.018(4)
C68 0.040(4) 0.034(4) 0.035(4) -0.009(3) -0.005(3) 0.005(3)
C19 0.029(4) 0.083(6) 0.055(5) 0.037(5) -0.008(4) -0.008(5)
C12 0.030(4) 0.023(4) 0.035(4) -0.005(3) -0.003(3) 0.010(3)
C28 0.067(6) 0.063(6) 0.017(4) 0.005(4) -0.004(4) 0.008(4)
C25 0.072(6) 0.034(5) 0.057(6) 0.015(4) -0.030(5) -0.025(4)
C58 0.053(5) 0.042(5) 0.037(4) -0.001(4) -0.012(4) 0.002(4)
C86 0.045(5) 0.061(5) 0.045(5) -0.008(4) 0.002(4) -0.008(5)
C34 0.061(5) 0.037(4) 0.045(4) -0.009(4) -0.001(4) 0.004(4)
C44 0.057(5) 0.051(5) 0.024(4) 0.004(3) 0.005(3) -0.006(4)
C43 0.038(4) 0.030(4) 0.051(5) -0.001(4) -0.016(4) -0.001(3)
C71 0.031(3) 0.039(4) 0.042(4) 0.010(3) 0.000(3) 0.002(4)
C24 0.098(8) 0.066(7) 0.067(7) 0.044(5) -0.056(6) -0.050(7)
C72 0.022(3) 0.039(5) 0.061(5) 0.013(4) -0.002(3) 0.000(3)
C83 0.032(4) 0.037(4) 0.068(6) 0.000(4) -0.008(4) -0.007(3)
C60 0.032(5) 0.089(7) 0.056(6) -0.021(5) -0.019(4) 0.009(5)
C15 0.058(5) 0.043(5) 0.055(5) 0.008(4) -0.021(5) -0.015(4)
C35 0.069(6) 0.031(4) 0.049(5) -0.016(4) -0.017(4) 0.006(4)
C75 0.087(3) 0.048(2) 0.118(4) -0.015(3) -0.042(3) 0.015(2)
C76 0.087(3) 0.048(2) 0.118(4) -0.015(3) -0.042(3) 0.015(2)
C77 0.087(3) 0.048(2) 0.118(4) -0.015(3) -0.042(3) 0.015(2)
C78 0.087(3) 0.048(2) 0.118(4) -0.015(3) -0.042(3) 0.015(2)
C79 0.087(3) 0.048(2) 0.118(4) -0.015(3) -0.042(3) 0.015(2)
C80 0.087(3) 0.048(2) 0.118(4) -0.015(3) -0.042(3) 0.015(2)
C40 0.033(4) 0.040(4) 0.048(5) -0.003(4) -0.008(3) 0.001(3)
C36 0.060(5) 0.023(4) 0.082(7) 0.010(4) -0.010(5) -0.004(4)
C61 0.030(4) 0.069(6) 0.055(6) -0.026(5) -0.006(4) -0.001(4)
C21 0.040(5) 0.030(4) 0.102(8) 0.018(5) -0.028(5) -0.005(4)
C42 0.050(5) 0.048(5) 0.057(6) 0.012(4) -0.018(4) 0.009(4)
C41 0.026(4) 0.054(5) 0.066(6) 0.006(4) -0.018(4) 0.000(4)
C16 0.113(9) 0.065(6) 0.074(7) 0.026(5) -0.063(7) -0.059(7)
C84 0.022(4) 0.044(5) 0.103(7) 0.005(5) 0.006(5) -0.007(3)
C91 0.087(9) 0.069(8) 0.142(11) 0.019(7) 0.031(8) 0.035(6)
C1 0.076(7) 0.058(6) 0.031(4) -0.019(4) 0.011(4) 0.001(5)
C85 0.041(5) 0.079(7) 0.074(7) 0.000(6) 0.032(5) -0.002(5)
O7 0.204(13) 0.118(9) 0.117(9) 0.035(7) 0.017(9) 0.017(9)
C53 0.032(3) 0.023(3) 0.043(4) -0.002(3) 0.006(3) 0.002(3)
C23 0.078(8) 0.071(8) 0.128(11) 0.070(8) -0.072(8) -0.044(7)
C18 0.032(5) 0.163(13) 0.092(9) 0.091(10) -0.020(5) -0.024(7)
C22 0.029(5) 0.034(5) 0.166(12) 0.040(7) -0.036(6) -0.010(4)
C17 0.085(9) 0.125(11) 0.106(11) 0.084(9) -0.076(8) -0.082(9)
C93 0.041(5) 0.114(10) 0.079(7) 0.038(7) -0.014(5) -0.030(6)
C89 0.082(8) 0.092(9) 0.161(13) -0.001(12) -0.010(8) 0.010(9)
C90 0.34(3) 0.100(12) 0.073(9) 0.006(8) -0.007(12) 0.135(15)
C88 0.125(12) 0.097(10) 0.086(9) 0.014(8) 0.012(8) 0.026(9)
C94 0.124(11) 0.067(8) 0.096(9) 0.001(7) 0.018(8) -0.037(7)
C92 0.022(5) 0.098(9) 0.103(9) 0.038(7) -0.005(5) -0.007(5)
C87 0.190(18) 0.095(11) 0.136(14) 0.060(11) 0.002(14) 0.062(12)

loop_
_atom_type_symbol
_atom_type_description
_atom_type_scat_dispersion_real
_atom_type_scat_dispersion_imag
_atom_type_scat_source
C C 0.0033 0.0016 'International Tables Vol C Tables 4.2.6.8 and 6.1.1.4'
H H 0.0000 0.0000 'International Tables Vol C Tables 4.2.6.8 and 6.1.1.4'
N N 0.0061 0.0033 'International Tables Vol C Tables 4.2.6.8 and 6.1.1.4'
Nd Nd -0.1943 3.0179 'International Tables Vol C Tables 4.2.6.8 and 6.1.1.4'
O O 0.0106 0.0060 'International Tables Vol C Tables 4.2.6.8 and 6.1.1.4'

loop_
_geom_angle_atom_site_label_1
_geom_angle_atom_site_label_2
_geom_angle_atom_site_label_3
_geom_angle
_geom_angle_site_symmetry_1
_geom_angle_site_symmetry_3
_geom_angle_publ_flag
O2 Nd2 O5 102.91(16) . . ?
O2 Nd2 N2 66.30(16) . . ?
O2 Nd2 O4 115.91(15) . . ?
O2 Nd2 O1 132.43(15) . . ?
O2 Nd2 N3 100.60(15) . . ?
O5 Nd2 N2 90.42(16) . . ?
O5 Nd2 O4 130.37(14) . . ?
O5 Nd2 O1 107.20(15) . . ?
O5 Nd2 N3 67.28(15) . . ?
N2 Nd2 N3 151.65(15) . . ?
O4 Nd2 N2 132.24(15) . . ?
O4 Nd2 O1 68.24(13) . . ?
O4 Nd2 N3 75.87(14) . . ?
O1 Nd2 N2 77.42(14) . . ?
O1 Nd2 N3 124.66(14) . . ?
O6 Nd1 O4 116.04(15) . . ?
O6 Nd1 O1 102.17(16) . . ?
O6 Nd1 O3 122.16(18) . . ?
O6 Nd1 N1 103.20(16) . . ?
O6 Nd1 N4 67.96(15) . . ?
O4 Nd1 O1 69.08(14) . . ?
O4 Nd1 N1 132.39(15) . . ?
O4 Nd1 N4 81.10(14) . . ?
O1 Nd1 N1 77.49(15) . . ?
O1 Nd1 N4 140.57(14) . . ?
O3 Nd1 O4 108.46(16) . . ?
O3 Nd1 O1 127.80(17) . . ?
O3 Nd1 N1 67.38(17) . . ?
O3 Nd1 N4 85.25(16) . . ?
N1 Nd1 N4 141.24(15) . . ?
C31 O2 Nd2 134.7(4) . . ?
C56 O5 Nd2 131.2(4) . . ?
C74 O6 Nd1 130.6(4) . . ?
C26 N2 Nd2 110.4(4) . . ?
C26 N2 C30 107.4(5) . . ?
C30 N2 Nd2 108.9(3) . . ?
C27 N2 Nd2 115.8(4) . . ?
C27 N2 C26 109.4(5) . . ?
C27 N2 C30 104.5(5) . . ?
Nd1 O4 Nd2 112.01(16) . . ?
C48 O4 Nd2 131.3(3) . . ?
C48 O4 Nd1 115.0(3) . . ?
Nd1 O1 Nd2 110.15(14) . . ?
C5 O1 Nd2 121.8(3) . . ?
C5 O1 Nd1 127.8(3) . . ?
C55 N3 Nd2 108.6(4) . . ?
C52 N3 Nd2 115.4(4) . . ?
C52 N3 C55 103.7(4) . . ?
C52 N3 C51 110.5(5) . . ?
C51 N3 Nd2 105.6(3) . . ?
C51 N3 C55 113.2(4) . . ?
C13 O3 Nd1 130.7(4) . . ?
N2 C26 H26A 108.9 . . ?
N2 C26 H26B 108.9 . . ?
N2 C26 C6 113.2(5) . . ?
H26A C26 H26B 107.8 . . ?
C6 C26 H26A 108.9 . . ?
C6 C26 H26B 108.9 . . ?
C5 C4 C8 121.0(6) . . ?
C3 C4 C5 118.4(6) . . ?
C3 C4 C8 120.2(6) . . ?
C8 N1 Nd1 105.7(3) . . ?
C9 N1 Nd1 112.1(4) . . ?
C9 N1 C8 111.4(5) . . ?
C9 N1 C12 105.9(5) . . ?
C12 N1 Nd1 108.0(4) . . ?
C12 N1 C8 113.8(5) . . ?
C69 N4 Nd1 104.8(3) . . ?
C69 N4 C70 110.4(5) . . ?
C69 N4 C73 115.1(5) . . ?
C70 N4 Nd1 115.0(4) . . ?
C70 N4 C73 104.8(5) . . ?
C73 N4 Nd1 107.0(3) . . ?
N3 C55 H55 109.1 . . ?
N3 C55 C56 111.1(5) . . ?
N3 C55 C54 104.9(5) . . ?
C56 C55 H55 109.1 . . ?
C54 C55 H55 109.1 . . ?
C54 C55 C56 113.5(5) . . ?
O4 C48 C49 120.3(5) . . ?
O4 C48 C47 119.1(5) . . ?
C49 C48 C47 120.6(5) . . ?
O1 C5 C4 120.0(5) . . ?
O1 C5 C6 120.0(6) . . ?
C6 C5 C4 120.0(6) . . ?
C48 C49 C50 118.7(6) . . ?
C48 C49 C69 120.7(5) . . ?
C50 C49 C69 120.6(5) . . ?
C5 C6 C26 119.9(5) . . ?
C5 C6 C7 119.4(6) . . ?
C7 C6 C26 120.6(6) . . ?
C4 C8 N1 111.7(5) . . ?
C4 C8 H8A 109.3 . . ?
C4 C8 H8B 109.3 . . ?
N1 C8 H8A 109.3 . . ?
N1 C8 H8B 109.3 . . ?
H8A C8 H8B 107.9 . . ?
C49 C50 H50 118.7 . . ?
C49 C50 C45 122.6(6) . . ?
C45 C50 H50 118.7 . . ?
C37 C32 C31 124.1(6) . . ?
C37 C32 C33 119.0(6) . . ?
C33 C32 C31 116.8(6) . . ?
N2 C30 H30 108.4 . . ?
N2 C30 C31 110.8(5) . . ?
N2 C30 C29 104.0(5) . . ?
C31 C30 H30 108.4 . . ?
C29 C30 H30 108.4 . . ?
C29 C30 C31 116.7(6) . . ?
N2 C27 H27A 110.3 . . ?
N2 C27 H27B 110.3 . . ?
N2 C27 C28 106.9(6) . . ?
H27A C27 H27B 108.6 . . ?
C28 C27 H27A 110.3 . . ?
C28 C27 H27B 110.3 . . ?
N3 C52 H52A 111.0 . . ?
N3 C52 H52B 111.0 . . ?
N3 C52 C53 104.0(5) . . ?
H52A C52 H52B 109.0 . . ?
C53 C52 H52A 111.0 . . ?
C53 C52 H52B 111.0 . . ?
O5 C56 C55 108.1(5) . . ?
O5 C56 C63 109.5(5) . . ?
O5 C56 C57 110.2(5) . . ?
C63 C56 C55 114.4(5) . . ?
C57 C56 C55 109.3(5) . . ?
C57 C56 C63 105.2(5) . . ?
C64 C65 H65 119.9 . . ?
C66 C65 H65 119.9 . . ?
C66 C65 C64 120.2(8) . . ?
C4 C3 H3 118.5 . . ?
C4 C3 C2 122.9(6) . . ?
C2 C3 H3 118.5 . . ?
C64 C63 C56 121.7(6) . . ?
C68 C63 C56 119.7(6) . . ?
C68 C63 C64 118.1(6) . . ?
C47 C46 H46 118.4 . . ?
C45 C46 H46 118.4 . . ?
C45 C46 C47 123.1(6) . . ?
C6 C7 H7 118.9 . . ?
C2 C7 C6 122.1(6) . . ?
C2 C7 H7 118.9 . . ?
C62 C57 C56 122.5(6) . . ?
C58 C57 C56 119.8(7) . . ?
C58 C57 C62 117.7(7) . . ?
C65 C64 H64 119.8 . . ?
C63 C64 C65 120.3(7) . . ?
C63 C64 H64 119.8 . . ?
C65 C66 H66 120.1 . . ?
C67 C66 C65 119.7(7) . . ?
C67 C66 H66 120.1 . . ?
N3 C51 H51A 109.4 . . ?
N3 C51 H51B 109.4 . . ?
N3 C51 C47 111.0(5) . . ?
H51A C51 H51B 108.0 . . ?
C47 C51 H51A 109.4 . . ?
C47 C51 H51B 109.4 . . ?
O2 C31 C32 108.2(5) . . ?
O2 C31 C30 107.4(5) . . ?
O2 C31 C38 111.1(5) . . ?
C32 C31 C30 109.9(5) . . ?
C38 C31 C32 106.9(5) . . ?
C38 C31 C30 113.3(5) . . ?
N4 C69 C49 111.9(5) . . ?
N4 C69 H69A 109.2 . . ?
N4 C69 H69B 109.2 . . ?
C49 C69 H69A 109.2 . . ?
C49 C69 H69B 109.2 . . ?
H69A C69 H69B 107.9 . . ?
C48 C47 C51 121.4(5) . . ?
C46 C47 C48 117.9(5) . . ?
C46 C47 C51 120.6(5) . . ?
C32 C37 H37 119.8 . . ?
C32 C37 C36 120.3(7) . . ?
C36 C37 H37 119.8 . . ?
C50 C45 C44 121.6(6) . . ?
C46 C45 C50 117.1(6) . . ?
C46 C45 C44 121.2(6) . . ?
C39 C38 C31 120.1(6) . . ?
C39 C38 C43 117.8(6) . . ?
C43 C38 C31 122.1(6) . . ?
H10A C10 H10B 108.9 . . ?
C2AA C10 H10A 110.8 . . ?
C2AA C10 H10B 110.8 . . ?
C2AA C10 C9 104.6(6) . . ?
C9 C10 H10A 110.8 . . ?
C9 C10 H10B 110.8 . . ?
C81 C82 H82 118.5 . . ?
C83 C82 H82 118.5 . . ?
C83 C82 C81 123.0(7) . . ?
C3 C2 C1 121.3(7) . . ?
C7 C2 C3 117.1(6) . . ?
C7 C2 C1 121.4(7) . . ?
C58 C59 H59 119.4 . . ?
C60 C59 H59 119.4 . . ?
C60 C59 C58 121.2(8) . . ?
C57 C62 H62 119.4 . . ?
C61 C62 C57 121.2(8) . . ?
C61 C62 H62 119.4 . . ?
N4 C70 H70A 110.7 . . ?
N4 C70 H70B 110.7 . . ?
N4 C70 C71 105.3(5) . . ?
H70A C70 H70B 108.8 . . ?
C71 C70 H70A 110.7 . . ?
C71 C70 H70B 110.7 . . ?
C19 C14 C13 119.4(7) . . ?
C15 C14 C13 122.3(7) . . ?
C15 C14 C19 118.0(8) . . ?
N4 C73 H73 109.7 . . ?
N4 C73 C74 112.2(5) . . ?
N4 C73 C72 103.5(5) . . ?
C74 C73 H73 109.7 . . ?
C72 C73 H73 109.7 . . ?
C72 C73 C74 111.9(5) . . ?
C32 C33 H33 119.0 . . ?
C32 C33 C34 122.1(7) . . ?
C34 C33 H33 119.0 . . ?
O6 C74 C73 107.1(5) . . ?
O6 C74 C81 111.2(5) . . ?
O6 C74 C75 111.3(5) . . ?
C81 C74 C73 109.4(5) . . ?
C81 C74 C75 104.9(5) . . ?
C75 C74 C73 113.0(5) . . ?
C10 C2AA H2AA 110.5 . . ?
C10 C2AA H2AB 110.5 . . ?
C10 C2AA C12 106.3(6) . . ?
H2AA C2AA H2AB 108.7 . . ?
C12 C2AA H2AA 110.5 . . ?
C12 C2AA H2AB 110.5 . . ?
C25 C20 C13 118.5(7) . . ?
C25 C20 C21 118.6(8) . . ?
C21 C20 C13 122.9(8) . . ?
C55 C54 H54A 110.6 . . ?
C55 C54 H54B 110.6 . . ?
H54A C54 H54B 108.7 . . ?
C53 C54 C55 105.6(5) . . ?
C53 C54 H54A 110.6 . . ?
C53 C54 H54B 110.6 . . ?
C82 C81 C74 122.9(6) . . ?
C82 C81 C86 115.9(7) . . ?
C86 C81 C74 121.2(6) . . ?
C92 O8 C91 112.7(9) . . ?
C30 C29 H29A 110.6 . . ?
C30 C29 H29B 110.6 . . ?
H29A C29 H29B 108.7 . . ?
C28 C29 C30 105.7(6) . . ?
C28 C29 H29A 110.6 . . ?
C28 C29 H29B 110.6 . . ?
C94 O9 C93 113.6(8) . . ?
N1 C9 C10 101.8(5) . . ?
N1 C9 H9A 111.4 . . ?
N1 C9 H9B 111.4 . . ?
C10 C9 H9A 111.4 . . ?
C10 C9 H9B 111.4 . . ?
H9A C9 H9B 109.3 . . ?
C38 C39 H39 119.4 . . ?
C38 C39 C40 121.3(7) . . ?
C40 C39 H39 119.4 . . ?
O3 C13 C14 110.4(6) . . ?
O3 C13 C20 110.4(6) . . ?
O3 C13 C12 106.7(5) . . ?
C14 C13 C20 104.1(5) . . ?
C14 C13 C12 114.3(6) . . ?
C20 C13 C12 111.0(6) . . ?
C66 C67 H67 119.2 . . ?
C66 C67 C68 121.6(8) . . ?
C68 C67 H67 119.2 . . ?
C63 C68 C67 120.0(7) . . ?
C63 C68 H68 120.0 . . ?
C67 C68 H68 120.0 . . ?
C14 C19 H19 119.9 . . ?
C18 C19 C14 120.2(11) . . ?
C18 C19 H19 119.9 . . ?
N1 C12 C2AA 103.0(5) . . ?
N1 C12 C13 112.0(5) . . ?
N1 C12 H12 109.8 . . ?
C2AA C12 H12 109.8 . . ?
C13 C12 C2AA 112.4(6) . . ?
C13 C12 H12 109.8 . . ?
C27 C28 H28A 110.6 . . ?
C27 C28 H28B 110.6 . . ?
C29 C28 C27 105.9(5) . . ?
C29 C28 H28A 110.6 . . ?
C29 C28 H28B 110.6 . . ?
H28A C28 H28B 108.7 . . ?
C20 C25 H25 119.3 . . ?
C20 C25 C24 121.4(10) . . ?
C24 C25 H25 119.3 . . ?
C57 C58 C59 120.7(8) . . ?
C57 C58 H58 119.7 . . ?
C59 C58 H58 119.7 . . ?
C81 C86 H86 119.3 . . ?
C85 C86 C81 121.4(8) . . ?
C85 C86 H86 119.3 . . ?
C33 C34 H34 121.0 . . ?
C35 C34 C33 118.0(8) . . ?
C35 C34 H34 121.0 . . ?
C45 C44 H44A 109.5 . . ?
C45 C44 H44B 109.5 . . ?
C45 C44 H44C 109.5 . . ?
H44A C44 H44B 109.5 . . ?
H44A C44 H44C 109.5 . . ?
H44B C44 H44C 109.5 . . ?
C38 C43 H43 119.5 . . ?
C42 C43 C38 121.0(7) . . ?
C42 C43 H43 119.5 . . ?
C70 C71 H71A 110.3 . . ?
C70 C71 H71B 110.3 . . ?
H71A C71 H71B 108.6 . . ?
C72 C71 C70 106.9(6) . . ?
C72 C71 H71A 110.3 . . ?
C72 C71 H71B 110.3 . . ?
C25 C24 H24 120.0 . . ?
C23 C24 C25 120.1(11) . . ?
C23 C24 H24 120.0 . . ?
C73 C72 H72A 110.4 . . ?
C73 C72 H72B 110.4 . . ?
C71 C72 C73 106.4(5) . . ?
C71 C72 H72A 110.4 . . ?
C71 C72 H72B 110.4 . . ?
H72A C72 H72B 108.6 . . ?
C82 C83 H83 120.4 . . ?
C84 C83 C82 119.2(8) . . ?
C84 C83 H83 120.4 . . ?
C59 C60 H60 120.7 . . ?
C61 C60 C59 118.6(8) . . ?
C61 C60 H60 120.7 . . ?
C14 C15 H15 120.0 . . ?
C14 C15 C16 119.9(10) . . ?
C16 C15 H15 120.0 . . ?
C34 C35 H35 119.7 . . ?
C34 C35 C36 120.5(7) . . ?
C36 C35 H35 119.7 . . ?
C76 C75 C74 117.5(5) . . ?
C76 C75 C80 120.0 . . ?
C80 C75 C74 122.4(5) . . ?
C75 C76 H76 120.0 . . ?
C77 C76 C75 120.0 . . ?
C77 C76 H76 120.0 . . ?
C76 C77 H77 120.0 . . ?
C76 C77 C78 120.0 . . ?
C78 C77 H77 120.0 . . ?
C77 C78 H78 120.0 . . ?
C77 C78 C79 120.0 . . ?
C79 C78 H78 120.0 . . ?
C78 C79 H79 120.0 . . ?
C80 C79 C78 120.0 . . ?
C80 C79 H79 120.0 . . ?
C75 C80 H80 120.0 . . ?
C79 C80 C75 120.0 . . ?
C79 C80 H80 120.0 . . ?
C39 C40 H40 120.0 . . ?
C39 C40 C41 120.0(7) . . ?
C41 C40 H40 120.0 . . ?
C37 C36 C35 120.1(7) . . ?
C37 C36 H36 120.0 . . ?
C35 C36 H36 120.0 . . ?
C62 C61 H61 119.7 . . ?
C60 C61 C62 120.7(8) . . ?
C60 C61 H61 119.7 . . ?
C20 C21 H21 120.6 . . ?
C20 C21 C22 118.8(10) . . ?
C22 C21 H21 120.6 . . ?
C43 C42 H42 119.4 . . ?
C43 C42 C41 121.2(8) . . ?
C41 C42 H42 119.4 . . ?
C40 C41 H41 120.6 . . ?
C42 C41 C40 118.8(7) . . ?
C42 C41 H41 120.6 . . ?
C15 C16 H16 119.7 . . ?
C17 C16 C15 120.7(11) . . ?
C17 C16 H16 119.7 . . ?
C83 C84 H84 120.2 . . ?
C85 C84 C83 119.7(7) . . ?
C85 C84 H84 120.2 . . ?
O8 C91 H 109.5 . . ?
O8 C91 HA 109.5 . . ?
O8 C91 HB 109.5 . . ?
H C91 HA 109.5 . . ?
H C91 HB 109.5 . . ?
HA C91 HB 109.5 . . ?
C2 C1 H1A 109.5 . . ?
C2 C1 H1B 109.5 . . ?
C2 C1 H1C 109.5 . . ?
H1A C1 H1B 109.5 . . ?
H1A C1 H1C 109.5 . . ?
H1B C1 H1C 109.5 . . ?
C86 C85 H85 119.6 . . ?
C84 C85 C86 120.8(8) . . ?
C84 C85 H85 119.6 . . ?
C90 O7 C87 111.1(12) . . ?
C52 C53 C54 103.7(5) . . ?
C52 C53 H53A 111.0 . . ?
C52 C53 H53B 111.0 . . ?
C54 C53 H53A 111.0 . . ?
C54 C53 H53B 111.0 . . ?
H53A C53 H53B 109.0 . . ?
C24 C23 H23 120.3 . . ?
C22 C23 C24 119.3(9) . . ?
C22 C23 H23 120.3 . . ?
C19 C18 H18 119.1 . . ?
C17 C18 C19 121.8(12) . . ?
C17 C18 H18 119.1 . . ?
C21 C22 H22 119.2 . . ?
C23 C22 C21 121.5(10) . . ?
C23 C22 H22 119.2 . . ?
C16 C17 C18 119.4(10) . . ?
C16 C17 H17 120.3 . . ?
C18 C17 H17 120.3 . . ?
O9 C93 HC 109.2 . . ?
O9 C93 HD 109.2 . . ?
O9 C93 C92 112.1(8) . . ?
HC C93 HD 107.9 . . ?
C92 C93 HC 109.2 . . ?
C92 C93 HD 109.2 . . ?
HE C89 HF 108.5 . . ?
C90 C89 HE 110.1 . . ?
C90 C89 HF 110.1 . . ?
C90 C89 C88 107.8(13) . . ?
C88 C89 HE 110.1 . . ?
C88 C89 HF 110.1 . . ?
O7 C90 C89 104.3(14) . . ?
O7 C90 HG 110.9 . . ?
O7 C90 HH 110.9 . . ?
C89 C90 HG 110.9 . . ?
C89 C90 HH 110.9 . . ?
HG C90 HH 108.9 . . ?
C89 C88 HI 111.2 . . ?
C89 C88 HJ 111.2 . . ?
HI C88 HJ 109.1 . . ?
C87 C88 C89 103.0(12) . . ?
C87 C88 HI 111.2 . . ?
C87 C88 HJ 111.2 . . ?
O9 C94 HK 109.5 . . ?
O9 C94 HL 109.5 . . ?
O9 C94 HM 109.5 . . ?
HK C94 HL 109.5 . . ?
HK C94 HM 109.5 . . ?
HL C94 HM 109.5 . . ?
O8 C92 C93 109.5(8) . . ?
O8 C92 HN 109.8 . . ?
O8 C92 HO 109.8 . . ?
C93 C92 HN 109.8 . . ?
C93 C92 HO 109.8 . . ?
HN C92 HO 108.2 . . ?
O7 C87 HP 110.7 . . ?
O7 C87 HQ 110.7 . . ?
C88 C87 O7 105.0(16) . . ?
C88 C87 HP 110.7 . . ?
C88 C87 HQ 110.7 . . ?
HP C87 HQ 108.8 . . ?

loop_
_geom_bond_atom_site_label_1
_geom_bond_atom_site_label_2
_geom_bond_distance
_geom_bond_site_symmetry_2
_geom_bond_publ_flag
Nd2 O2 2.168(4) . ?
Nd2 O5 2.181(4) . ?
Nd2 N2 2.645(5) . ?
Nd2 O4 2.406(4) . ?
Nd2 O1 2.425(4) . ?
Nd2 N3 2.655(5) . ?
Nd1 O6 2.175(4) . ?
Nd1 O4 2.372(4) . ?
Nd1 O1 2.407(4) . ?
Nd1 O3 2.192(4) . ?
Nd1 N1 2.615(5) . ?
Nd1 N4 2.649(5) . ?
O2 C31 1.391(7) . ?
O5 C56 1.381(7) . ?
O6 C74 1.393(7) . ?
N2 C26 1.501(8) . ?
N2 C30 1.503(8) . ?
N2 C27 1.486(8) . ?
O4 C48 1.361(7) . ?
O1 C5 1.363(7) . ?
N3 C55 1.509(7) . ?
N3 C52 1.484(7) . ?
N3 C51 1.500(8) . ?
O3 C13 1.388(8) . ?
C26 H26A 0.9700 . ?
C26 H26B 0.9700 . ?
C26 C6 1.526(9) . ?
C4 C5 1.408(9) . ?
C4 C8 1.491(9) . ?
C4 C3 1.377(9) . ?
N1 C8 1.505(8) . ?
N1 C9 1.467(8) . ?
N1 C12 1.486(8) . ?
N4 C69 1.477(7) . ?
N4 C70 1.481(8) . ?
N4 C73 1.498(7) . ?
C55 H55 0.9800 . ?
C55 C56 1.566(9) . ?
C55 C54 1.543(9) . ?
C48 C49 1.387(8) . ?
C48 C47 1.406(8) . ?
C5 C6 1.390(9) . ?
C49 C50 1.388(8) . ?
C49 C69 1.508(9) . ?
C6 C7 1.391(8) . ?
C8 H8A 0.9700 . ?
C8 H8B 0.9700 . ?
C50 H50 0.9300 . ?
C50 C45 1.388(9) . ?
C32 C31 1.568(9) . ?
C32 C37 1.378(9) . ?
C32 C33 1.384(9) . ?
C30 H30 0.9800 . ?
C30 C31 1.571(9) . ?
C30 C29 1.543(9) . ?
C27 H27A 0.9700 . ?
C27 H27B 0.9700 . ?
C27 C28 1.526(10) . ?
C52 H52A 0.9700 . ?
C52 H52B 0.9700 . ?
C52 C53 1.501(9) . ?
C56 C63 1.542(9) . ?
C56 C57 1.528(9) . ?
C65 H65 0.9300 . ?
C65 C64 1.403(10) . ?
C65 C66 1.359(12) . ?
C3 H3 0.9300 . ?
C3 C2 1.396(10) . ?
C63 C64 1.401(9) . ?
C63 C68 1.375(10) . ?
C46 H46 0.9300 . ?
C46 C47 1.391(8) . ?
C46 C45 1.375(9) . ?
C7 H7 0.9300 . ?
C7 C2 1.382(10) . ?
C57 C62 1.402(10) . ?
C57 C58 1.377(10) . ?
C64 H64 0.9300 . ?
C66 H66 0.9300 . ?
C66 C67 1.352(12) . ?
C51 H51A 0.9700 . ?
C51 H51B 0.9700 . ?
C51 C47 1.505(8) . ?
C31 C38 1.554(9) . ?
C69 H69A 0.9700 . ?
C69 H69B 0.9700 . ?
C37 H37 0.9300 . ?
C37 C36 1.383(11) . ?
C45 C44 1.512(9) . ?
C38 C39 1.379(10) . ?
C38 C43 1.392(10) . ?
C10 H10A 0.9700 . ?
C10 H10B 0.9700 . ?
C10 C2AA 1.502(10) . ?
C10 C9 1.541(10) . ?
C82 H82 0.9300 . ?
C82 C81 1.376(10) . ?
C82 C83 1.373(10) . ?
C2 C1 1.517(9) . ?
C59 H59 0.9300 . ?
C59 C58 1.405(11) . ?
C59 C60 1.384(13) . ?
C62 H62 0.9300 . ?
C62 C61 1.401(10) . ?
C70 H70A 0.9700 . ?
C70 H70B 0.9700 . ?
C70 C71 1.508(9) . ?
C14 C13 1.536(10) . ?
C14 C19 1.390(11) . ?
C14 C15 1.379(11) . ?
C73 H73 0.9800 . ?
C73 C74 1.560(9) . ?
C73 C72 1.530(9) . ?
C33 H33 0.9300 . ?
C33 C34 1.392(10) . ?
C74 C81 1.533(9) . ?
C74 C75 1.536(8) . ?
C2AA H2AA 0.9700 . ?
C2AA H2AB 0.9700 . ?
C2AA C12 1.561(9) . ?
C20 C13 1.542(10) . ?
C20 C25 1.373(12) . ?
C20 C21 1.390(11) . ?
C54 H54A 0.9700 . ?
C54 H54B 0.9700 . ?
C54 C53 1.533(9) . ?
C81 C86 1.385(10) . ?
O8 C91 1.423(12) . ?
O8 C92 1.373(12) . ?
C29 H29A 0.9700 . ?
C29 H29B 0.9700 . ?
C29 C28 1.519(11) . ?
O9 C93 1.419(12) . ?
O9 C94 1.380(13) . ?
C9 H9A 0.9700 . ?
C9 H9B 0.9700 . ?
C39 H39 0.9300 . ?
C39 C40 1.381(9) . ?
C13 C12 1.547(10) . ?
C67 H67 0.9300 . ?
C67 C68 1.399(10) . ?
C68 H68 0.9300 . ?
C19 H19 0.9300 . ?
C19 C18 1.362(14) . ?
C12 H12 0.9800 . ?
C28 H28A 0.9700 . ?
C28 H28B 0.9700 . ?
C25 H25 0.9300 . ?
C25 C24 1.382(12) . ?
C58 H58 0.9300 . ?
C86 H86 0.9300 . ?
C86 C85 1.379(12) . ?
C34 H34 0.9300 . ?
C34 C35 1.386(11) . ?
C44 H44A 0.9600 . ?
C44 H44B 0.9600 . ?
C44 H44C 0.9600 . ?
C43 H43 0.9300 . ?
C43 C42 1.367(10) . ?
C71 H71A 0.9700 . ?
C71 H71B 0.9700 . ?
C71 C72 1.486(10) . ?
C24 H24 0.9300 . ?
C24 C23 1.368(17) . ?
C72 H72A 0.9700 . ?
C72 H72B 0.9700 . ?
C83 H83 0.9300 . ?
C83 C84 1.369(12) . ?
C60 H60 0.9300 . ?
C60 C61 1.368(13) . ?
C15 H15 0.9300 . ?
C15 C16 1.401(12) . ?
C35 H35 0.9300 . ?
C35 C36 1.396(12) . ?
C75 C76 1.3900 . ?
C75 C80 1.3900 . ?
C76 H76 0.9300 . ?
C76 C77 1.3900 . ?
C77 H77 0.9300 . ?
C77 C78 1.3900 . ?
C78 H78 0.9300 . ?
C78 C79 1.3900 . ?
C79 H79 0.9300 . ?
C79 C80 1.3900 . ?
C80 H80 0.9300 . ?
C40 H40 0.9300 . ?
C40 C41 1.391(11) . ?
C36 H36 0.9300 . ?
C61 H61 0.9300 . ?
C21 H21 0.9300 . ?
C21 C22 1.405(13) . ?
C42 H42 0.9300 . ?
C42 C41 1.369(11) . ?
C41 H41 0.9300 . ?
C16 H16 0.9300 . ?
C16 C17 1.343(19) . ?
C84 H84 0.9300 . ?
C84 C85 1.349(13) . ?
C91 H 0.9600 . ?
C91 HA 0.9600 . ?
C91 HB 0.9600 . ?
C1 H1A 0.9600 . ?
C1 H1B 0.9600 . ?
C1 H1C 0.9600 . ?
C85 H85 0.9300 . ?
O7 C90 1.405(19) . ?
O7 C87 1.439(19) . ?
C53 H53A 0.9700 . ?
C53 H53B 0.9700 . ?
C23 H23 0.9300 . ?
C23 C22 1.353(17) . ?
C18 H18 0.9300 . ?
C18 C17 1.35(2) . ?
C22 H22 0.9300 . ?
C17 H17 0.9300 . ?
C93 HC 0.9700 . ?
C93 HD 0.9700 . ?
C93 C92 1.484(14) . ?
C89 HE 0.9700 . ?
C89 HF 0.9700 . ?
C89 C90 1.414(17) . ?
C89 C88 1.558(18) . ?
C90 HG 0.9700 . ?
C90 HH 0.9700 . ?
C88 HI 0.9700 . ?
C88 HJ 0.9700 . ?
C88 C87 1.384(18) . ?
C94 HK 0.9600 . ?
C94 HL 0.9600 . ?
C94 HM 0.9600 . ?
C92 HN 0.9700 . ?
C92 HO 0.9700 . ?
C87 HP 0.9700 . ?
C87 HQ 0.9700 . ?

loop_
_geom_torsion_atom_site_label_1
_geom_torsion_atom_site_label_2
_geom_torsion_atom_site_label_3
_geom_torsion_atom_site_label_4
_geom_torsion
_geom_torsion_site_symmetry_1
_geom_torsion_site_symmetry_2
_geom_torsion_site_symmetry_3
_geom_torsion_site_symmetry_4
_geom_torsion_publ_flag
Nd2 O2 C31 C32 -141.6(4) . . . . ?
Nd2 O2 C31 C30 -23.0(7) . . . . ?
Nd2 O2 C31 C38 101.4(6) . . . . ?
Nd2 O5 C56 C55 36.3(7) . . . . ?
Nd2 O5 C56 C63 -88.9(6) . . . . ?
Nd2 O5 C56 C57 155.8(4) . . . . ?
Nd2 N2 C26 C6 63.7(5) . . . . ?
Nd2 N2 C30 C31 -34.5(5) . . . . ?
Nd2 N2 C30 C29 -160.6(4) . . . . ?
Nd2 N2 C27 C28 151.4(5) . . . . ?
Nd2 O4 C48 C49 -134.0(5) . . . . ?
Nd2 O4 C48 C47 45.3(7) . . . . ?
Nd2 O1 C5 C4 -125.3(5) . . . . ?
Nd2 O1 C5 C6 57.5(7) . . . . ?
Nd2 N3 C55 C56 30.3(5) . . . . ?
Nd2 N3 C55 C54 -92.7(4) . . . . ?
Nd2 N3 C52 C53 75.6(5) . . . . ?
Nd2 N3 C51 C47 80.0(5) . . . . ?
Nd1 O6 C74 C73 34.4(7) . . . . ?
Nd1 O6 C74 C81 153.9(4) . . . . ?
Nd1 O6 C74 C75 -89.5(6) . . . . ?
Nd1 O4 C48 C49 62.2(6) . . . . ?
Nd1 O4 C48 C47 -118.6(5) . . . . ?
Nd1 O1 C5 C4 48.5(7) . . . . ?
Nd1 O1 C5 C6 -128.8(5) . . . . ?
Nd1 O3 C13 C14 -92.1(6) . . . . ?
Nd1 O3 C13 C20 153.4(5) . . . . ?
Nd1 O3 C13 C12 32.6(7) . . . . ?
Nd1 N1 C8 C4 79.1(5) . . . . ?
Nd1 N1 C9 C10 73.7(5) . . . . ?
Nd1 N1 C12 C2AA -85.5(5) . . . . ?
Nd1 N1 C12 C13 35.5(6) . . . . ?
Nd1 N4 C69 C49 66.7(5) . . . . ?
Nd1 N4 C70 C71 83.2(5) . . . . ?
Nd1 N4 C73 C74 34.1(5) . . . . ?
Nd1 N4 C73 C72 -86.7(5) . . . . ?
O2 C31 C38 C39 -23.8(8) . . . . ?
O2 C31 C38 C43 155.7(6) . . . . ?
O5 C56 C63 C64 170.5(6) . . . . ?
O5 C56 C63 C68 -17.6(8) . . . . ?
O5 C56 C57 C62 -164.1(6) . . . . ?
O5 C56 C57 C58 17.7(8) . . . . ?
O6 C74 C81 C82 -170.2(6) . . . . ?
O6 C74 C81 C86 8.2(9) . . . . ?
O6 C74 C75 C76 -22.4(7) . . . . ?
O6 C74 C75 C80 160.0(5) . . . . ?
N2 C26 C6 C5 -74.2(7) . . . . ?
N2 C26 C6 C7 110.7(6) . . . . ?
N2 C30 C31 O2 36.4(7) . . . . ?
N2 C30 C31 C32 153.8(5) . . . . ?
N2 C30 C31 C38 -86.7(6) . . . . ?
N2 C30 C29 C28 27.6(8) . . . . ?
N2 C27 C28 C29 -14.0(8) . . . . ?
O4 C48 C49 C50 178.1(5) . . . . ?
O4 C48 C49 C69 -1.9(9) . . . . ?
O4 C48 C47 C46 -178.5(5) . . . . ?
O4 C48 C47 C51 -2.9(8) . . . . ?
O1 C5 C6 C26 4.5(8) . . . . ?
O1 C5 C6 C7 179.7(5) . . . . ?
N3 C55 C56 O5 -40.6(7) . . . . ?
N3 C55 C56 C63 81.7(6) . . . . ?
N3 C55 C56 C57 -160.6(5) . . . . ?
N3 C55 C54 C53 -7.1(7) . . . . ?
N3 C52 C53 C54 38.0(6) . . . . ?
N3 C51 C47 C48 -67.9(7) . . . . ?
N3 C51 C47 C46 107.5(6) . . . . ?
O3 C13 C12 N1 -42.7(7) . . . . ?
O3 C13 C12 C2AA 72.7(7) . . . . ?
C26 N2 C30 C31 -154.0(5) . . . . ?
C26 N2 C30 C29 79.8(6) . . . . ?
C26 N2 C27 C28 -83.2(6) . . . . ?
C26 C6 C7 C2 174.9(6) . . . . ?
C4 C5 C6 C26 -172.8(5) . . . . ?
C4 C5 C6 C7 2.4(9) . . . . ?
C4 C3 C2 C7 1.0(10) . . . . ?
C4 C3 C2 C1 176.2(7) . . . . ?
N4 C70 C71 C72 18.4(8) . . . . ?
N4 C73 C74 O6 -43.0(7) . . . . ?
N4 C73 C74 C81 -163.6(5) . . . . ?
N4 C73 C74 C75 79.9(6) . . . . ?
N4 C73 C72 C71 -24.3(7) . . . . ?
C55 N3 C52 C53 -43.0(6) . . . . ?
C55 N3 C51 C47 -161.3(5) . . . . ?
C55 C56 C63 C64 49.0(8) . . . . ?
C55 C56 C63 C68 -139.1(6) . . . . ?
C55 C56 C57 C62 -45.4(8) . . . . ?
C55 C56 C57 C58 136.4(7) . . . . ?
C55 C54 C53 C52 -18.6(7) . . . . ?
C48 C49 C50 C45 1.2(9) . . . . ?
C48 C49 C69 N4 -77.6(7) . . . . ?
C5 C4 C8 N1 -67.0(7) . . . . ?
C5 C4 C3 C2 1.1(10) . . . . ?
C5 C6 C7 C2 -0.2(10) . . . . ?
C49 C48 C47 C46 0.7(9) . . . . ?
C49 C48 C47 C51 176.3(6) . . . . ?
C49 C50 C45 C46 -0.7(9) . . . . ?
C49 C50 C45 C44 -177.5(6) . . . . ?
C6 C7 C2 C3 -1.4(10) . . . . ?
C6 C7 C2 C1 -176.6(7) . . . . ?
C8 C4 C5 O1 -6.2(8) . . . . ?
C8 C4 C5 C6 171.1(6) . . . . ?
C8 C4 C3 C2 -172.9(6) . . . . ?
C8 N1 C9 C10 -168.1(5) . . . . ?
C8 N1 C12 C2AA 157.5(5) . . . . ?
C8 N1 C12 C13 -81.5(7) . . . . ?
C50 C49 C69 N4 102.4(7) . . . . ?
C32 C31 C38 C39 -141.6(6) . . . . ?
C32 C31 C38 C43 38.0(8) . . . . ?
C32 C37 C36 C35 -1.8(12) . . . . ?
C32 C33 C34 C35 -0.5(12) . . . . ?
C30 N2 C26 C6 -177.7(5) . . . . ?
C30 N2 C27 C28 31.6(7) . . . . ?
C30 C31 C38 C39 97.2(7) . . . . ?
C30 C31 C38 C43 -83.2(8) . . . . ?
C30 C29 C28 C27 -8.5(8) . . . . ?
C27 N2 C26 C6 -64.8(7) . . . . ?
C27 N2 C30 C31 89.8(6) . . . . ?
C27 N2 C30 C29 -36.3(6) . . . . ?
C52 N3 C55 C56 153.5(5) . . . . ?
C52 N3 C55 C54 30.5(6) . . . . ?
C52 N3 C51 C47 -45.5(6) . . . . ?
C56 C55 C54 C53 -128.6(6) . . . . ?
C56 C63 C64 C65 170.9(6) . . . . ?
C56 C63 C68 C67 -172.7(6) . . . . ?
C56 C57 C62 C61 -178.3(7) . . . . ?
C56 C57 C58 C59 178.2(7) . . . . ?
C65 C66 C67 C68 -1.4(12) . . . . ?
C3 C4 C5 O1 179.9(6) . . . . ?
C3 C4 C5 C6 -2.8(9) . . . . ?
C3 C4 C8 N1 106.8(7) . . . . ?
C63 C56 C57 C62 77.9(8) . . . . ?
C63 C56 C57 C58 -100.2(7) . . . . ?
C57 C56 C63 C64 -71.0(7) . . . . ?
C57 C56 C63 C68 100.9(7) . . . . ?
C57 C62 C61 C60 -0.3(12) . . . . ?
C64 C65 C66 C67 -0.3(11) . . . . ?
C64 C63 C68 C67 -0.5(10) . . . . ?
C66 C65 C64 C63 1.6(10) . . . . ?
C66 C67 C68 C63 1.8(11) . . . . ?
C51 N3 C55 C56 -86.7(6) . . . . ?
C51 N3 C55 C54 150.3(5) . . . . ?
C51 N3 C52 C53 -164.7(5) . . . . ?
C31 C32 C37 C36 177.7(7) . . . . ?
C31 C32 C33 C34 -176.7(7) . . . . ?
C31 C30 C29 C28 -94.8(7) . . . . ?
C31 C38 C39 C40 -177.8(6) . . . . ?
C31 C38 C43 C42 179.1(7) . . . . ?
C69 N4 C70 C71 -158.5(5) . . . . ?
C69 N4 C73 C74 -81.9(6) . . . . ?
C69 N4 C73 C72 157.3(5) . . . . ?
C69 C49 C50 C45 -178.8(6) . . . . ?
C47 C48 C49 C50 -1.2(9) . . . . ?
C47 C48 C49 C69 178.8(5) . . . . ?
C47 C46 C45 C50 0.3(10) . . . . ?
C47 C46 C45 C44 177.0(6) . . . . ?
C37 C32 C31 O2 146.3(6) . . . . ?
C37 C32 C31 C30 29.3(8) . . . . ?
C37 C32 C31 C38 -94.0(7) . . . . ?
C37 C32 C33 C34 0.6(11) . . . . ?
C45 C46 C47 C48 -0.3(9) . . . . ?
C45 C46 C47 C51 -175.9(6) . . . . ?
C38 C39 C40 C41 -2.2(11) . . . . ?
C38 C43 C42 C41 -0.4(13) . . . . ?
C10 C2AA C12 N1 -11.6(7) . . . . ?
C10 C2AA C12 C13 -132.3(6) . . . . ?
C82 C81 C86 C85 -0.3(12) . . . . ?
C82 C83 C84 C85 -0.4(13) . . . . ?
C59 C60 C61 C62 0.9(14) . . . . ?
C62 C57 C58 C59 0.0(11) . . . . ?
C70 N4 C69 C49 -57.8(6) . . . . ?
C70 N4 C73 C74 156.6(5) . . . . ?
C70 N4 C73 C72 35.9(6) . . . . ?
C70 C71 C72 C73 3.9(8) . . . . ?
C14 C13 C12 N1 79.6(7) . . . . ?
C14 C13 C12 C2AA -165.0(6) . . . . ?
C14 C19 C18 C17 -3.2(14) . . . . ?
C14 C15 C16 C17 -0.3(13) . . . . ?
C73 N4 C69 C49 -176.1(5) . . . . ?
C73 N4 C70 C71 -33.9(6) . . . . ?
C73 C74 C81 C82 -52.0(8) . . . . ?
C73 C74 C81 C86 126.3(7) . . . . ?
C73 C74 C75 C76 -143.0(5) . . . . ?
C73 C74 C75 C80 39.4(7) . . . . ?
C33 C32 C31 O2 -36.5(7) . . . . ?
C33 C32 C31 C30 -153.5(6) . . . . ?
C33 C32 C31 C38 83.2(7) . . . . ?
C33 C32 C37 C36 0.5(10) . . . . ?
C33 C34 C35 C36 -0.8(12) . . . . ?
C74 C73 C72 C71 -145.3(6) . . . . ?
C74 C81 C86 C85 -178.8(8) . . . . ?
C74 C75 C76 C77 -177.6(7) . . . . ?
C74 C75 C80 C79 177.5(7) . . . . ?
C2AA C10 C9 N1 35.2(7) . . . . ?
C20 C13 C12 N1 -163.0(5) . . . . ?
C20 C13 C12 C2AA -47.6(7) . . . . ?
C20 C25 C24 C23 1.7(13) . . . . ?
C20 C21 C22 C23 -2.3(13) . . . . ?
C54 C55 C56 O5 77.4(6) . . . . ?
C54 C55 C56 C63 -160.4(5) . . . . ?
C54 C55 C56 C57 -42.7(7) . . . . ?
C81 C82 C83 C84 -1.6(12) . . . . ?
C81 C74 C75 C76 97.9(6) . . . . ?
C81 C74 C75 C80 -79.6(6) . . . . ?
C81 C86 C85 C84 -1.6(15) . . . . ?
C29 C30 C31 O2 155.1(6) . . . . ?
C29 C30 C31 C32 -87.4(7) . . . . ?
C29 C30 C31 C38 32.1(8) . . . . ?
O9 C93 C92 O8 -64.6(11) . . . . ?
C9 N1 C8 C4 -42.9(7) . . . . ?
C9 N1 C12 C2AA 34.8(6) . . . . ?
C9 N1 C12 C13 155.8(5) . . . . ?
C9 C10 C2AA C12 -14.3(7) . . . . ?
C39 C38 C43 C42 -1.3(11) . . . . ?
C39 C40 C41 C42 0.4(12) . . . . ?
C13 C14 C19 C18 -171.3(7) . . . . ?
C13 C14 C15 C16 172.8(7) . . . . ?
C13 C20 C25 C24 178.8(7) . . . . ?
C13 C20 C21 C22 -178.4(7) . . . . ?
C68 C63 C64 C65 -1.2(10) . . . . ?
C19 C14 C13 O3 -16.9(9) . . . . ?
C19 C14 C13 C20 101.5(7) . . . . ?
C19 C14 C13 C12 -137.2(6) . . . . ?
C19 C14 C15 C16 -0.6(11) . . . . ?
C19 C18 C17 C16 2.3(16) . . . . ?
C12 N1 C8 C4 -162.5(5) . . . . ?
C12 N1 C9 C10 -43.9(6) . . . . ?
C25 C20 C13 O3 25.4(9) . . . . ?
C25 C20 C13 C14 -93.1(8) . . . . ?
C25 C20 C13 C12 143.5(7) . . . . ?
C25 C20 C21 C22 -0.2(11) . . . . ?
C25 C24 C23 C22 -4.1(14) . . . . ?
C58 C57 C62 C61 -0.1(11) . . . . ?
C58 C59 C60 C61 -1.1(14) . . . . ?
C34 C35 C36 C37 2.0(12) . . . . ?
C43 C38 C39 C40 2.6(10) . . . . ?
C43 C42 C41 C40 0.8(14) . . . . ?
C24 C23 C22 C21 4.5(14) . . . . ?
C72 C73 C74 O6 72.8(6) . . . . ?
C72 C73 C74 C81 -47.9(7) . . . . ?
C72 C73 C74 C75 -164.3(6) . . . . ?
C83 C82 C81 C74 -179.7(7) . . . . ?
C83 C82 C81 C86 1.9(11) . . . . ?
C83 C84 C85 C86 2.0(15) . . . . ?
C60 C59 C58 C57 0.6(13) . . . . ?
C15 C14 C13 O3 169.7(6) . . . . ?
C15 C14 C13 C20 -71.8(8) . . . . ?
C15 C14 C13 C12 49.5(9) . . . . ?
C15 C14 C19 C18 2.3(11) . . . . ?
C15 C16 C17 C18 -0.6(16) . . . . ?
C75 C74 C81 C82 69.4(8) . . . . ?
C75 C74 C81 C86 -112.2(7) . . . . ?
C75 C76 C77 C78 0.0 . . . . ?
C76 C75 C80 C79 0.0 . . . . ?
C76 C77 C78 C79 0.0 . . . . ?
C77 C78 C79 C80 0.0 . . . . ?
C78 C79 C80 C75 0.0 . . . . ?
C80 C75 C76 C77 0.0 . . . . ?
C21 C20 C13 O3 -156.5(6) . . . . ?
C21 C20 C13 C14 85.1(8) . . . . ?
C21 C20 C13 C12 -38.3(9) . . . . ?
C21 C20 C25 C24 0.5(11) . . . . ?
C91 O8 C92 C93 178.9(9) . . . . ?
C89 C88 C87 O7 -28.2(16) . . . . ?
C90 O7 C87 C88 29.9(19) . . . . ?
C90 C89 C88 C87 19.6(17) . . . . ?
C88 C89 C90 O7 -2.0(18) . . . . ?
C94 O9 C93 C92 173.6(9) . . . . ?
C87 O7 C90 C89 -16(2) . . . . ?

loop_
_twin_individual_id
_twin_individual_mass_fraction_refined
1 0.977(12)
2 0.023(12)
